data_4124652
loop_
_publ_author_name
'Hoard, J.L.'
'Williams, M.B.'

_publ_section_title
;
 Structures of Complex Fluorides. Ammonium Hexafluosilicate-Ammonium
 Fluoride, (N H4)2 Si F6 (N H4) F
;
_journal_name_full 'Journal of the American Chemical Society'
_journal_page_first 633
_journal_page_last 637
_journal_volume 64
_journal_year 1942
_chemical_formula_sum 'F7 H12 N3 Si'
_chemical_name_systematic '(N H4)3 Si F6 F'
_space_group_IT_number 127
_symmetry_space_group_name_Hall '-P 4 2ab'
_symmetry_space_group_name_H-M 'P 4/m b m'
_cell_angle_alpha 90
_cell_angle_beta 90
_cell_angle_gamma 90
_cell_formula_units_Z 2
_cell_length_a 8.04
_cell_length_b 8.04
_cell_length_c 5.845
_cell_volume 377.830
_citation_journal_id_ASTM JACSAT
_cod_data_source_file Hoard_JACSAT_1942_1471.cif
_cod_data_source_block H12F7N3Si1
_cod_original_cell_volume 377.8301
_cod_original_formula_sum 'H12 F7 N3 Si1'
_cod_database_code 4124652

loop_
_symmetry_equiv_pos_as_xyz
x,y,z
-y,x,z
-x,-y,z
y,-x,z
x+1/2,-y+1/2,-z
y+1/2,x+1/2,-z
-x+1/2,y+1/2,-z
-y+1/2,-x+1/2,-z
-x,-y,-z
y,-x,-z
x,y,-z
-y,x,-z
-x-1/2,y-1/2,z
-y-1/2,-x-1/2,z
x-1/2,-y-1/2,z
y-1/2,x-1/2,z

loop_
_atom_site_label
_atom_site_type_symbol
_atom_site_fract_x
_atom_site_fract_y
_atom_site_fract_z
_atom_site_occupancy
_atom_site_U_iso_or_equiv
_atom_site_attached_hydrogens
F1 F-1 0.349 0.849 0 1 0.0 0
F3 F-1 0 0 0.5 1 0.0 0
N2 N-3 0 0 0 1 0.0 4
F2 F-1 0.106 0.606 0.207 1 0.0 0
N1 N-3 0.315 0.815 0.5 1 0.0 4
Si1 Si+4 0 0.5 0 1 0.0 0
